data_4085027
loop_
_publ_author_name
'Adler, Christian'
'Tomaschun, Gabriele'
'Schmidtmann, Marc'
'Beckhaus, R\"udiger'

_publ_section_title
;
 Remarkably Robust Mono-n-butyl Group IV Dicyclohexylamido Complexes
 {(Cy)2N}3M(n-butyl) (Cy: cyclohexyl [C6H11], M: Ti, Zr)
;
_journal_issue 24
_journal_name_full Organometallics
_journal_page_first 7011
_journal_paper_doi 10.1021/om5008105
_journal_volume 33
_journal_year 2014
_chemical_formula_structural Zr(CH3)(N(C6H11)2)3
_chemical_formula_sum 'C37 H69 N3 Zr'
_chemical_formula_weight 647.17
_chemical_name_systematic
;
 ?
;
_space_group_crystal_system monoclinic
_space_group_IT_number 9
_space_group_name_Hall 'C -2yc'
_space_group_name_H-M_alt 'C 1 c 1'
_symmetry_space_group_name_Hall 'C -2yc'
_symmetry_space_group_name_H-M 'C 1 c 1'
_atom_sites_solution_hydrogens difmap
_atom_sites_solution_primary direct
_atom_sites_solution_secondary difmap
_audit_creation_method SHELXL-2013
_cell_angle_alpha 90
_cell_angle_beta 90.3881(10)
_cell_angle_gamma 90
_cell_formula_units_Z 8
_cell_length_a 9.8677(2)
_cell_length_b 18.6254(4)
_cell_length_c 39.7773(10)
_cell_measurement_reflns_used 9686
_cell_measurement_temperature 120(2)
_cell_measurement_theta_max 30.02
_cell_measurement_theta_min 2.39
_cell_volume 7310.5(3)
_computing_cell_refinement 'Bruker SAINT V8.34A'
_computing_data_collection 'Bruker APEX2'
_computing_data_reduction 'Bruker SAINT V8.34A'
_computing_structure_refinement 'SHELXL-2013 (Sheldrick, 2013)'
_computing_structure_solution 'SHELXS-2013 (Sheldrick, 2013)'
_diffrn_ambient_temperature 120(2)
_diffrn_measured_fraction_theta_full 1.000
_diffrn_measured_fraction_theta_max 1.000
_diffrn_measurement_device_type 'Bruker APEX-II CCD'
_diffrn_measurement_method '\f and \w scans'
_diffrn_radiation_type MoK\a
_diffrn_radiation_wavelength 0.71073
_diffrn_reflns_av_R_equivalents 0.0285
_diffrn_reflns_av_unetI/netI 0.0265
_diffrn_reflns_Laue_measured_fraction_full 1.000
_diffrn_reflns_Laue_measured_fraction_max 1.000
_diffrn_reflns_limit_h_max 13
_diffrn_reflns_limit_h_min -13
_diffrn_reflns_limit_k_max 26
_diffrn_reflns_limit_k_min -26
_diffrn_reflns_limit_l_max 56
_diffrn_reflns_limit_l_min -54
_diffrn_reflns_number 98269
_diffrn_reflns_point_group_measured_fraction_full 0.998
_diffrn_reflns_point_group_measured_fraction_max 0.988
_diffrn_reflns_theta_full 25.242
_diffrn_reflns_theta_max 30.034
_diffrn_reflns_theta_min 2.048
_diffrn_source 'sealed tube'
_exptl_absorpt_coefficient_mu 0.328
_exptl_absorpt_correction_T_max 1.0000
_exptl_absorpt_correction_T_min 0.9626
_exptl_absorpt_correction_type multi-scan
_exptl_absorpt_process_details 'SADABS-2012/1 (Sheldrick)'
_exptl_crystal_colour colourless
_exptl_crystal_density_diffrn 1.176
_exptl_crystal_description block
_exptl_crystal_F_000 2816
_exptl_crystal_size_max 0.250
_exptl_crystal_size_mid 0.250
_exptl_crystal_size_min 0.100
_refine_diff_density_max 0.438
_refine_diff_density_min -0.871
_refine_diff_density_rms 0.049
_refine_ls_abs_structure_details
;
 Flack x determined using 9314 quotients [(I+)-(I-)]/[(I+)+(I-)]
 (Parsons and Flack (2004), Acta Cryst. A60, s61).
;
_refine_ls_abs_structure_Flack 0.299(6)
_refine_ls_extinction_method none
_refine_ls_goodness_of_fit_ref 1.106
_refine_ls_hydrogen_treatment constr
_refine_ls_matrix_type full
_refine_ls_number_parameters 827
_refine_ls_number_reflns 21123
_refine_ls_number_restraints 2
_refine_ls_restrained_S_all 1.106
_refine_ls_R_factor_all 0.0348
_refine_ls_R_factor_gt 0.0316
_refine_ls_shift/su_max 0.001
_refine_ls_shift/su_mean 0.000
_refine_ls_structure_factor_coef Fsqd
_refine_ls_weighting_details 'w=1/[\s^2^(Fo^2^)+(0.0300P)^2^+5.0000P] where P=(Fo^2^+2Fc^2^)/3'
_refine_ls_weighting_scheme calc
_refine_ls_wR_factor_gt 0.0699
_refine_ls_wR_factor_ref 0.0710
_reflns_Friedel_coverage 0.976
_reflns_Friedel_fraction_full 0.996
_reflns_Friedel_fraction_max 0.977
_reflns_number_gt 19926
_reflns_number_total 21123
_reflns_threshold_expression 'I > 2\s(I)'
_cod_data_source_file om5008105_si_001.cif
_cod_data_source_block (Cy2N)3ZrMe_(2b)
_cod_depositor_comments 'Adding full bibliography for 4085026--4085029.cif.'
_cod_database_code 4085027
_shelx_space_group_comment
;
The symmetry employed for this shelxl refinement is uniquely defined
by the following loop, which should always be used as a source of
symmetry information in preference to the above space-group names.
They are only intended as comments.
;
_shelx_estimated_absorpt_t_min 0.922
_shelx_estimated_absorpt_t_max 0.968
_shelxl_version_number 2013-4

loop_
_space_group_symop_operation_xyz
'x, y, z'
'x, -y, z+1/2'
'x+1/2, y+1/2, z'
'x+1/2, -y+1/2, z+1/2'

loop_
_atom_site_label
_atom_site_type_symbol
_atom_site_fract_x
_atom_site_fract_y
_atom_site_fract_z
_atom_site_U_iso_or_equiv
_atom_site_adp_type
_atom_site_occupancy
_atom_site_site_symmetry_order
_atom_site_calc_flag
_atom_site_refinement_flags_posn
_atom_site_refinement_flags_adp
_atom_site_refinement_flags_occupancy
_atom_site_disorder_assembly
_atom_site_disorder_group
Zr1 Zr 0.30820(2) 0.45279(2) 0.60541(2) 0.01628(5) Uani 1 1 d . . . . .
C73 C 0.2301(3) 0.55050(18) 0.63414(9) 0.0305(7) Uani 1 1 d . . . . .
H73A H 0.2342 0.5409 0.6583 0.046 Uiso 1 1 calc R U . . .
H73B H 0.1361 0.5602 0.6275 0.046 Uiso 1 1 calc R U . . .
H73C H 0.2865 0.5923 0.6289 0.046 Uiso 1 1 calc R U . . .
N1 N 0.1709(2) 0.37242(13) 0.61386(6) 0.0179(5) Uani 1 1 d . . . . .
N2 N 0.4942(2) 0.43340(13) 0.62701(6) 0.0181(5) Uani 1 1 d . . . . .
N3 N 0.3183(3) 0.47973(15) 0.55515(7) 0.0242(5) Uani 1 1 d . . . . .
C1 C 0.1403(3) 0.37406(15) 0.65027(7) 0.0174(5) Uani 1 1 d . . . . .
H1 H 0.2099 0.4062 0.6608 0.021 Uiso 1 1 calc R U . . .
C2 C 0.0023(3) 0.40713(18) 0.65876(8) 0.0246(6) Uani 1 1 d . . . . .
H2A H -0.0062 0.4545 0.6476 0.030 Uiso 1 1 calc R U . . .
H2B H -0.0709 0.3758 0.6500 0.030 Uiso 1 1 calc R U . . .
C3 C -0.0135(4) 0.4163(2) 0.69661(9) 0.0407(9) Uani 1 1 d . . . . .
H3A H 0.0544 0.4513 0.7050 0.049 Uiso 1 1 calc R U . . .
H3B H -0.1047 0.4359 0.7014 0.049 Uiso 1 1 calc R U . . .
C4 C 0.0047(4) 0.3455(3) 0.71503(10) 0.0481(11) Uani 1 1 d . . . . .
H4A H -0.0711 0.3130 0.7091 0.058 Uiso 1 1 calc R U . . .
H4B H 0.0020 0.3542 0.7396 0.058 Uiso 1 1 calc R U . . .
C5 C 0.1386(4) 0.3096(2) 0.70609(9) 0.0338(8) Uani 1 1 d . . . . .
H5A H 0.1429 0.2616 0.7168 0.041 Uiso 1 1 calc R U . . .
H5B H 0.2146 0.3387 0.7151 0.041 Uiso 1 1 calc R U . . .
C6 C 0.1543(4) 0.30136(17) 0.66809(9) 0.0244(7) Uani 1 1 d . . . . .
H6A H 0.0843 0.2680 0.6594 0.029 Uiso 1 1 calc R U . . .
H6B H 0.2443 0.2805 0.6631 0.029 Uiso 1 1 calc R U . . .
C7 C 0.0898(3) 0.32135(16) 0.59391(7) 0.0196(5) Uani 1 1 d . . . . .
H7A H 0.0593 0.2829 0.6097 0.024 Uiso 0.663(9) 1 calc R U P A 1
H7B H 0.0182 0.2999 0.6085 0.024 Uiso 0.337(9) 1 calc R U P A 2
C8A C 0.1744(7) 0.2848(4) 0.5670(2) 0.0388(16) Uani 0.663(9) 1 d . . P A 1
H8AA H 0.2513 0.2594 0.5779 0.047 Uiso 0.663(9) 1 calc R U P A 1
H8AB H 0.2121 0.3217 0.5518 0.047 Uiso 0.663(9) 1 calc R U P A 1
C9A C 0.0904(8) 0.2308(5) 0.5463(2) 0.048(2) Uani 0.663(9) 1 d . . P A 1
H9AA H 0.1460 0.2122 0.5276 0.058 Uiso 0.663(9) 1 calc R U P A 1
H9AB H 0.0653 0.1897 0.5608 0.058 Uiso 0.663(9) 1 calc R U P A 1
C10A C -0.0378(9) 0.2653(4) 0.53213(15) 0.042(2) Uani 0.663(9) 1 d . . P A 1
H10A H -0.0126 0.3029 0.5157 0.051 Uiso 0.663(9) 1 calc R U P A 1
H10B H -0.0921 0.2286 0.5202 0.051 Uiso 0.663(9) 1 calc R U P A 1
C11A C -0.1203(7) 0.2978(3) 0.55905(18) 0.0439(19) Uani 0.663(9) 1 d . . P A 1
H11A H -0.1508 0.2598 0.5747 0.053 Uiso 0.663(9) 1 calc R U P A 1
H11B H -0.2016 0.3207 0.5491 0.053 Uiso 0.663(9) 1 calc R U P A 1
C12A C -0.0372(6) 0.3540(3) 0.57840(17) 0.0353(15) Uani 0.663(9) 1 d . . P A 1
H12A H -0.0111 0.3932 0.5629 0.042 Uiso 0.663(9) 1 calc R U P A 1
H12B H -0.0936 0.3750 0.5964 0.042 Uiso 0.663(9) 1 calc R U P A 1
C8B C 0.1785(10) 0.2621(6) 0.5803(3) 0.022(2) Uiso 0.337(9) 1 d . . P A 2
H8BA H 0.2207 0.2359 0.5993 0.026 Uiso 0.337(9) 1 calc R U P A 2
H8BB H 0.2521 0.2837 0.5668 0.026 Uiso 0.337(9) 1 calc R U P A 2
C9B C 0.0976(13) 0.2077(8) 0.5578(3) 0.030(3) Uiso 0.337(9) 1 d . . P A 2
H9BA H 0.0296 0.1822 0.5715 0.036 Uiso 0.337(9) 1 calc R U P A 2
H9BB H 0.1602 0.1717 0.5482 0.036 Uiso 0.337(9) 1 calc R U P A 2
C10B C 0.0250(14) 0.2499(6) 0.5288(3) 0.026(3) Uiso 0.337(9) 1 d . . P A 2
H10C H 0.0941 0.2703 0.5136 0.031 Uiso 0.337(9) 1 calc R U P A 2
H10D H -0.0318 0.2163 0.5155 0.031 Uiso 0.337(9) 1 calc R U P A 2
C11B C -0.0626(12) 0.3097(7) 0.5420(3) 0.031(3) Uiso 0.337(9) 1 d . . P A 2
H11C H -0.1372 0.2890 0.5554 0.037 Uiso 0.337(9) 1 calc R U P A 2
H11D H -0.1033 0.3363 0.5229 0.037 Uiso 0.337(9) 1 calc R U P A 2
C12B C 0.0213(11) 0.3624(5) 0.5643(3) 0.024(2) Uiso 0.337(9) 1 d . . P A 2
H12C H 0.0916 0.3859 0.5504 0.029 Uiso 0.337(9) 1 calc R U P A 2
H12D H -0.0390 0.4002 0.5732 0.029 Uiso 0.337(9) 1 calc R U P A 2
C13 C 0.5712(3) 0.50121(15) 0.62380(7) 0.0181(5) Uani 1 1 d . . . . .
H13 H 0.5153 0.5336 0.6092 0.022 Uiso 1 1 calc R U . . .
C14 C 0.5926(3) 0.54102(18) 0.65715(8) 0.0241(6) Uani 1 1 d . . . . .
H14A H 0.5038 0.5491 0.6680 0.029 Uiso 1 1 calc R U . . .
H14B H 0.6485 0.5111 0.6724 0.029 Uiso 1 1 calc R U . . .
C15 C 0.6629(4) 0.61336(18) 0.65158(9) 0.0327(8) Uani 1 1 d . . . . .
H15A H 0.6038 0.6445 0.6376 0.039 Uiso 1 1 calc R U . . .
H15B H 0.6768 0.6374 0.6735 0.039 Uiso 1 1 calc R U . . .
C16 C 0.7993(4) 0.6041(2) 0.63427(10) 0.0405(9) Uani 1 1 d . . . . .
H16A H 0.8618 0.5772 0.6492 0.049 Uiso 1 1 calc R U . . .
H16B H 0.8396 0.6518 0.6299 0.049 Uiso 1 1 calc R U . . .
C17 C 0.7819(4) 0.5637(2) 0.60112(9) 0.0370(9) Uani 1 1 d . . . . .
H17A H 0.7297 0.5938 0.5851 0.044 Uiso 1 1 calc R U . . .
H17B H 0.8721 0.5544 0.5913 0.044 Uiso 1 1 calc R U . . .
C18 C 0.7083(3) 0.49254(17) 0.60622(8) 0.0239(6) Uani 1 1 d . . . . .
H18A H 0.7665 0.4602 0.6198 0.029 Uiso 1 1 calc R U . . .
H18B H 0.6934 0.4695 0.5841 0.029 Uiso 1 1 calc R U . . .
C19 C 0.5634(4) 0.37676(17) 0.64619(8) 0.0218(6) Uani 1 1 d . . . . .
H19 H 0.6607 0.3910 0.6486 0.026 Uiso 1 1 calc R U . . .
C20 C 0.5068(3) 0.36665(18) 0.68161(8) 0.0252(6) Uani 1 1 d . . . . .
H20A H 0.5154 0.4123 0.6942 0.030 Uiso 1 1 calc R U . . .
H20B H 0.4093 0.3546 0.6800 0.030 Uiso 1 1 calc R U . . .
C21 C 0.5807(5) 0.3074(2) 0.70081(11) 0.0361(10) Uani 1 1 d . . . . .
H21A H 0.5371 0.3004 0.7229 0.043 Uiso 1 1 calc R U . . .
H21B H 0.6758 0.3222 0.7049 0.043 Uiso 1 1 calc R U . . .
C22 C 0.5792(5) 0.2365(2) 0.68154(11) 0.0406(9) Uani 1 1 d . . . . .
H22A H 0.6350 0.2006 0.6937 0.049 Uiso 1 1 calc R U . . .
H22B H 0.4853 0.2180 0.6802 0.049 Uiso 1 1 calc R U . . .
C23 C 0.6342(5) 0.2463(2) 0.64641(11) 0.0456(11) Uani 1 1 d . . . . .
H23A H 0.6254 0.2006 0.6339 0.055 Uiso 1 1 calc R U . . .
H23B H 0.7317 0.2585 0.6478 0.055 Uiso 1 1 calc R U . . .
C24 C 0.5590(4) 0.30579(17) 0.62714(10) 0.0310(8) Uani 1 1 d . . . . .
H24A H 0.6009 0.3122 0.6048 0.037 Uiso 1 1 calc R U . . .
H24B H 0.4634 0.2913 0.6236 0.037 Uiso 1 1 calc R U . . .
C25A C 0.1981(7) 0.5336(4) 0.54982(18) 0.0196(16) Uiso 0.5 1 d . . P B 1
H25A H 0.1305 0.5223 0.5677 0.024 Uiso 0.5 1 calc R U P B 1
C26A C 0.2313(12) 0.6126(6) 0.5536(2) 0.029(2) Uani 0.5 1 d . . P B 1
H26A H 0.2927 0.6274 0.5353 0.034 Uiso 0.5 1 calc R U P B 1
H26B H 0.2789 0.6205 0.5752 0.034 Uiso 0.5 1 calc R U P B 1
C27A C 0.1029(11) 0.6585(7) 0.5524(2) 0.039(2) Uani 0.5 1 d . . P B 1
H27A H 0.1278 0.7100 0.5536 0.047 Uiso 0.5 1 calc R U P B 1
H27B H 0.0453 0.6471 0.5719 0.047 Uiso 0.5 1 calc R U P B 1
C28A C 0.0236(13) 0.6443(8) 0.5197(3) 0.053(3) Uani 0.5 1 d . . P B 1
H28A H 0.0760 0.6633 0.5005 0.063 Uiso 0.5 1 calc R U P B 1
H28B H -0.0634 0.6707 0.5205 0.063 Uiso 0.5 1 calc R U P B 1
C29A C -0.0056(12) 0.5642(9) 0.5137(3) 0.050(4) Uani 0.5 1 d . . P B 1
H29A H -0.0706 0.5467 0.5307 0.060 Uiso 0.5 1 calc R U P B 1
H29B H -0.0475 0.5578 0.4912 0.060 Uiso 0.5 1 calc R U P B 1
C30A C 0.1253(12) 0.5200(6) 0.5159(3) 0.032(2) Uani 0.5 1 d . . P B 1
H30A H 0.1859 0.5334 0.4972 0.038 Uiso 0.5 1 calc R U P B 1
H30B H 0.1035 0.4683 0.5137 0.038 Uiso 0.5 1 calc R U P B 1
C25B C 0.2004(7) 0.5169(4) 0.54547(18) 0.0186(15) Uiso 0.5 1 d . . P B 2
H25B H 0.1377 0.5117 0.5650 0.022 Uiso 0.5 1 calc R U P B 2
C26B C 0.2215(11) 0.5988(5) 0.5416(2) 0.0278(19) Uani 0.5 1 d . . P B 2
H26C H 0.2737 0.6171 0.5611 0.033 Uiso 0.5 1 calc R U P B 2
H26D H 0.2749 0.6083 0.5211 0.033 Uiso 0.5 1 calc R U P B 2
C27B C 0.0853(10) 0.6391(5) 0.5392(3) 0.035(2) Uani 0.5 1 d . . P B 2
H27C H 0.0348 0.6332 0.5604 0.042 Uiso 0.5 1 calc R U P B 2
H27D H 0.1021 0.6910 0.5358 0.042 Uiso 0.5 1 calc R U P B 2
C28B C 0.0010(11) 0.6093(7) 0.5098(3) 0.046(3) Uani 0.5 1 d . . P B 2
H28C H -0.0893 0.6325 0.5095 0.056 Uiso 0.5 1 calc R U P B 2
H28D H 0.0464 0.6209 0.4883 0.056 Uiso 0.5 1 calc R U P B 2
C29B C -0.0161(13) 0.5283(5) 0.5127(3) 0.034(2) Uani 0.5 1 d . . P B 2
H29C H -0.0707 0.5172 0.5328 0.041 Uiso 0.5 1 calc R U P B 2
H29D H -0.0662 0.5103 0.4927 0.041 Uiso 0.5 1 calc R U P B 2
C30B C 0.1192(11) 0.4898(5) 0.5153(3) 0.0260(18) Uani 0.5 1 d . . P B 2
H30C H 0.1715 0.4980 0.4945 0.031 Uiso 0.5 1 calc R U P B 2
H30D H 0.1036 0.4376 0.5176 0.031 Uiso 0.5 1 calc R U P B 2
C31 C 0.4132(4) 0.4668(2) 0.52765(8) 0.0283(7) Uani 1 1 d . . . . .
H31 H 0.3590 0.4635 0.5064 0.034 Uiso 1 1 calc R U . . .
C32 C 0.4837(4) 0.3948(2) 0.53280(11) 0.0377(8) Uani 1 1 d . . . . .
H32A H 0.5309 0.3951 0.5548 0.045 Uiso 1 1 calc R U . . .
H32B H 0.4144 0.3564 0.5334 0.045 Uiso 1 1 calc R U . . .
C33 C 0.5856(5) 0.3775(3) 0.50547(11) 0.0557(14) Uani 1 1 d . . . . .
H33A H 0.6325 0.3320 0.5110 0.067 Uiso 1 1 calc R U . . .
H33B H 0.5375 0.3710 0.4838 0.067 Uiso 1 1 calc R U . . .
C34 C 0.6882(5) 0.4368(3) 0.50224(11) 0.0557(13) Uani 1 1 d . . . . .
H34A H 0.7504 0.4258 0.4835 0.067 Uiso 1 1 calc R U . . .
H34B H 0.7426 0.4399 0.5232 0.067 Uiso 1 1 calc R U . . .
C35 C 0.6198(5) 0.5082(3) 0.49574(13) 0.0633(16) Uani 1 1 d . . . . .
H35A H 0.5733 0.5068 0.4736 0.076 Uiso 1 1 calc R U . . .
H35B H 0.6892 0.5466 0.4950 0.076 Uiso 1 1 calc R U . . .
C36 C 0.5171(4) 0.5256(2) 0.52299(11) 0.0382(9) Uani 1 1 d . . . . .
H36A H 0.5657 0.5335 0.5445 0.046 Uiso 1 1 calc R U . . .
H36B H 0.4698 0.5708 0.5171 0.046 Uiso 1 1 calc R U . . .
Zr2 Zr 0.54727(2) 0.29690(2) 0.34116(2) 0.01518(5) Uani 1 1 d . . . . .
C74 C 0.6275(3) 0.20236(18) 0.31090(8) 0.0258(6) Uani 1 1 d . . . . .
H74A H 0.7176 0.1890 0.3193 0.039 Uiso 1 1 calc R U . . .
H74B H 0.6336 0.2159 0.2872 0.039 Uiso 1 1 calc R U . . .
H74C H 0.5659 0.1614 0.3132 0.039 Uiso 1 1 calc R U . . .
N4 N 0.3632(2) 0.31824(13) 0.31885(6) 0.0181(4) Uani 1 1 d . . . . .
N5 N 0.6848(2) 0.37798(12) 0.33419(6) 0.0173(5) Uani 1 1 d . . . . .
N6 N 0.5368(3) 0.26705(13) 0.39105(6) 0.0200(5) Uani 1 1 d . . . . .
C37 C 0.2829(3) 0.25178(15) 0.32165(7) 0.0193(5) Uani 1 1 d . . . . .
H37 H 0.3367 0.2184 0.3362 0.023 Uiso 1 1 calc R U . . .
C38 C 0.1465(3) 0.26261(18) 0.33923(8) 0.0251(6) Uani 1 1 d . . . . .
H38A H 0.1628 0.2834 0.3618 0.030 Uiso 1 1 calc R U . . .
H38B H 0.0914 0.2973 0.3262 0.030 Uiso 1 1 calc R U . . .
C39 C 0.0668(4) 0.19249(19) 0.34291(10) 0.0344(8) Uani 1 1 d . . . . .
H39A H 0.1149 0.1606 0.3589 0.041 Uiso 1 1 calc R U . . .
H39B H -0.0236 0.2032 0.3523 0.041 Uiso 1 1 calc R U . . .
C40 C 0.0495(4) 0.1537(2) 0.30945(10) 0.0374(8) Uani 1 1 d . . . . .
H40A H 0.0050 0.1068 0.3132 0.045 Uiso 1 1 calc R U . . .
H40B H -0.0093 0.1825 0.2944 0.045 Uiso 1 1 calc R U . . .
C41 C 0.1864(4) 0.14197(18) 0.29291(10) 0.0337(8) Uani 1 1 d . . . . .
H41A H 0.1729 0.1186 0.2708 0.040 Uiso 1 1 calc R U . . .
H41B H 0.2422 0.1096 0.3071 0.040 Uiso 1 1 calc R U . . .
C42 C 0.2606(3) 0.21300(16) 0.28818(8) 0.0236(6) Uani 1 1 d . . . . .
H42A H 0.2072 0.2442 0.2729 0.028 Uiso 1 1 calc R U . . .
H42B H 0.3494 0.2038 0.2776 0.028 Uiso 1 1 calc R U . . .
C43 C 0.2983(3) 0.37524(17) 0.29892(8) 0.0222(6) Uani 1 1 d . . . . .
H43 H 0.2006 0.3622 0.2961 0.027 Uiso 1 1 calc R U . . .
C44 C 0.3591(3) 0.38296(19) 0.26373(9) 0.0296(7) Uani 1 1 d . . . . .
H44A H 0.3487 0.3371 0.2514 0.036 Uiso 1 1 calc R U . . .
H44B H 0.4571 0.3935 0.2658 0.036 Uiso 1 1 calc R U . . .
C45 C 0.2891(5) 0.4435(2) 0.24373(12) 0.0414(10) Uani 1 1 d . . . . .
H45A H 0.3341 0.4493 0.2217 0.050 Uiso 1 1 calc R U . . .
H45B H 0.1932 0.4305 0.2395 0.050 Uiso 1 1 calc R U . . .
C46 C 0.2956(5) 0.5141(2) 0.26296(14) 0.0539(13) Uani 1 1 d . . . . .
H46A H 0.3912 0.5296 0.2651 0.065 Uiso 1 1 calc R U . . .
H46B H 0.2457 0.5515 0.2502 0.065 Uiso 1 1 calc R U . . .
C47 C 0.2356(5) 0.5068(2) 0.29725(14) 0.0518(12) Uani 1 1 d . . . . .
H47A H 0.1376 0.4964 0.2951 0.062 Uiso 1 1 calc R U . . .
H47B H 0.2457 0.5529 0.3095 0.062 Uiso 1 1 calc R U . . .
C48 C 0.3043(4) 0.44659(18) 0.31768(11) 0.0346(9) Uani 1 1 d . . . . .
H48A H 0.4001 0.4595 0.3221 0.042 Uiso 1 1 calc R U . . .
H48B H 0.2585 0.4415 0.3396 0.042 Uiso 1 1 calc R U . . .
C49 C 0.7196(3) 0.37874(15) 0.29814(7) 0.0172(5) Uani 1 1 d . . . . .
H49 H 0.6535 0.3461 0.2866 0.021 Uiso 1 1 calc R U . . .
C50 C 0.8607(3) 0.34820(16) 0.29118(8) 0.0209(6) Uani 1 1 d . . . . .
H50A H 0.9296 0.3785 0.3025 0.025 Uiso 1 1 calc R U . . .
H50B H 0.8672 0.2993 0.3008 0.025 Uiso 1 1 calc R U . . .
C51 C 0.8915(3) 0.34486(19) 0.25373(9) 0.0288(7) Uani 1 1 d . . . . .
H51A H 0.8306 0.3094 0.2428 0.035 Uiso 1 1 calc R U . . .
H51B H 0.9860 0.3285 0.2506 0.035 Uiso 1 1 calc R U . . .
C52 C 0.8725(3) 0.4179(2) 0.23694(8) 0.0313(7) Uani 1 1 d . . . . .
H52A H 0.9414 0.4518 0.2457 0.038 Uiso 1 1 calc R U . . .
H52B H 0.8860 0.4130 0.2124 0.038 Uiso 1 1 calc R U . . .
C53 C 0.7318(4) 0.4475(2) 0.24353(10) 0.0300(8) Uani 1 1 d . . . . .
H53A H 0.6632 0.4161 0.2328 0.036 Uiso 1 1 calc R U . . .
H53B H 0.7236 0.4960 0.2335 0.036 Uiso 1 1 calc R U . . .
C54 C 0.7053(4) 0.45199(16) 0.28119(8) 0.0218(6) Uani 1 1 d . . . . .
H54A H 0.6127 0.4707 0.2849 0.026 Uiso 1 1 calc R U . . .
H54B H 0.7702 0.4861 0.2916 0.026 Uiso 1 1 calc R U . . .
C55 C 0.7628(3) 0.42871(16) 0.35505(7) 0.0199(6) Uani 1 1 d . . . . .
H55 H 0.8333 0.4516 0.3406 0.024 Uiso 0.828(10) 1 calc R U P C 1
H55A H 0.7974 0.4669 0.3397 0.024 Uiso 0.172(10) 1 calc R U P C 2
C56 C 0.6712(4) 0.4882(2) 0.36890(13) 0.0255(10) Uani 0.828(10) 1 d . . P C 1
H56A H 0.6290 0.5146 0.3499 0.031 Uiso 0.828(10) 1 calc R U P C 1
H56B H 0.5977 0.4663 0.3823 0.031 Uiso 0.828(10) 1 calc R U P C 1
C57 C 0.7505(5) 0.5406(3) 0.39086(13) 0.0305(10) Uani 0.828(10) 1 d . . P C 1
H57A H 0.8161 0.5670 0.3768 0.037 Uiso 0.828(10) 1 calc R U P C 1
H57B H 0.6872 0.5760 0.4006 0.037 Uiso 0.828(10) 1 calc R U P C 1
C58 C 0.8256(8) 0.5033(3) 0.41876(12) 0.0348(13) Uani 0.828(10) 1 d . . P C 1
H58A H 0.7596 0.4827 0.4348 0.042 Uiso 0.828(10) 1 calc R U P C 1
H58B H 0.8819 0.5387 0.4311 0.042 Uiso 0.828(10) 1 calc R U P C 1
C59 C 0.9152(6) 0.4440(3) 0.40546(16) 0.0424(16) Uani 0.828(10) 1 d . . P C 1
H59A H 0.9579 0.4183 0.4246 0.051 Uiso 0.828(10) 1 calc R U P C 1
H59B H 0.9883 0.4653 0.3917 0.051 Uiso 0.828(10) 1 calc R U P C 1
C60 C 0.8346(6) 0.3906(2) 0.38401(14) 0.0342(13) Uani 0.828(10) 1 d . . P C 1
H60A H 0.8966 0.3537 0.3749 0.041 Uiso 0.828(10) 1 calc R U P C 1
H60B H 0.7667 0.3660 0.3982 0.041 Uiso 0.828(10) 1 calc R U P C 1
C56B C 0.681(2) 0.4650(12) 0.3809(6) 0.018(4) Uiso 0.172(10) 1 d . . P C 2
H56C H 0.6430 0.4286 0.3962 0.022 Uiso 0.172(10) 1 calc R U P C 2
H56D H 0.6049 0.4904 0.3699 0.022 Uiso 0.172(10) 1 calc R U P C 2
C57B C 0.767(3) 0.5203(15) 0.4018(7) 0.030(6) Uiso 0.172(10) 1 d . . P C 2
H57C H 0.7969 0.5597 0.3869 0.036 Uiso 0.172(10) 1 calc R U P C 2
H57D H 0.7100 0.5413 0.4196 0.036 Uiso 0.172(10) 1 calc R U P C 2
C58B C 0.884(3) 0.4878(13) 0.4170(6) 0.025(5) Uiso 0.172(10) 1 d . . P C 2
H58C H 0.8538 0.4526 0.4340 0.030 Uiso 0.172(10) 1 calc R U P C 2
H58D H 0.9371 0.5253 0.4289 0.030 Uiso 0.172(10) 1 calc R U P C 2
C59B C 0.978(3) 0.4491(12) 0.3913(7) 0.035(6) Uiso 0.172(10) 1 d . . P C 2
H59C H 1.0530 0.4246 0.4033 0.042 Uiso 0.172(10) 1 calc R U P C 2
H59D H 1.0170 0.4845 0.3755 0.042 Uiso 0.172(10) 1 calc R U P C 2
C60B C 0.889(2) 0.3918(11) 0.3711(6) 0.027(5) Uiso 0.172(10) 1 d . . P C 2
H60C H 0.9445 0.3696 0.3533 0.032 Uiso 0.172(10) 1 calc R U P C 2
H60D H 0.8592 0.3534 0.3866 0.032 Uiso 0.172(10) 1 calc R U P C 2
C61 C 0.6532(3) 0.21923(18) 0.39809(8) 0.0263(7) Uani 1 1 d . . . . .
H61 H 0.7211 0.2306 0.3803 0.032 Uiso 1 1 calc R U . . .
C62 C 0.7277(4) 0.2316(3) 0.43154(10) 0.0409(10) Uani 1 1 d . . . . .
H62A H 0.6673 0.2188 0.4504 0.049 Uiso 1 1 calc R U . . .
H62B H 0.7515 0.2830 0.4337 0.049 Uiso 1 1 calc R U . . .
C63 C 0.8576(4) 0.1858(4) 0.43344(11) 0.0559(14) Uani 1 1 d . . . . .
H63A H 0.9219 0.2029 0.4162 0.067 Uiso 1 1 calc R U . . .
H63B H 0.9008 0.1928 0.4557 0.067 Uiso 1 1 calc R U . . .
C64 C 0.8317(5) 0.1069(3) 0.42810(13) 0.0641(16) Uani 1 1 d . . . . .
H64A H 0.7786 0.0879 0.4472 0.077 Uiso 1 1 calc R U . . .
H64B H 0.9193 0.0810 0.4276 0.077 Uiso 1 1 calc R U . . .
C65 C 0.7556(4) 0.0933(2) 0.39572(12) 0.0465(11) Uani 1 1 d . . . . .
H65A H 0.7334 0.0416 0.3939 0.056 Uiso 1 1 calc R U . . .
H65B H 0.8136 0.1062 0.3764 0.056 Uiso 1 1 calc R U . . .
C66 C 0.6247(4) 0.13751(19) 0.39437(11) 0.0361(8) Uani 1 1 d . . . . .
H66A H 0.5639 0.1218 0.4126 0.043 Uiso 1 1 calc R U . . .
H66B H 0.5777 0.1286 0.3727 0.043 Uiso 1 1 calc R U . . .
C67 C 0.4422(3) 0.28004(18) 0.41855(8) 0.0239(6) Uani 1 1 d . . . . .
H67 H 0.4963 0.2837 0.4398 0.029 Uiso 1 1 calc R U . . .
C68 C 0.3708(4) 0.35230(18) 0.41298(9) 0.0314(7) Uani 1 1 d . . . . .
H68A H 0.4398 0.3908 0.4124 0.038 Uiso 1 1 calc R U . . .
H68B H 0.3244 0.3515 0.3908 0.038 Uiso 1 1 calc R U . . .
C69 C 0.2673(4) 0.3700(2) 0.44007(11) 0.0438(10) Uani 1 1 d . . . . .
H69A H 0.3147 0.3772 0.4618 0.053 Uiso 1 1 calc R U . . .
H69B H 0.2202 0.4153 0.4342 0.053 Uiso 1 1 calc R U . . .
C70 C 0.1638(4) 0.3102(2) 0.44365(11) 0.0430(10) Uani 1 1 d . . . . .
H70A H 0.1101 0.3060 0.4226 0.052 Uiso 1 1 calc R U . . .
H70B H 0.1010 0.3217 0.4622 0.052 Uiso 1 1 calc R U . . .
C71 C 0.2356(4) 0.2387(3) 0.45103(12) 0.0452(11) Uani 1 1 d . . . . .
H71A H 0.2843 0.2421 0.4728 0.054 Uiso 1 1 calc R U . . .
H71B H 0.1673 0.2000 0.4529 0.054 Uiso 1 1 calc R U . . .
C72 C 0.3364(4) 0.2199(2) 0.42325(10) 0.0293(8) Uani 1 1 d . . . . .
H72A H 0.2866 0.2124 0.4019 0.035 Uiso 1 1 calc R U . . .
H72B H 0.3833 0.1746 0.4291 0.035 Uiso 1 1 calc R U . . .

loop_
_atom_site_aniso_label
_atom_site_aniso_U_11
_atom_site_aniso_U_22
_atom_site_aniso_U_33
_atom_site_aniso_U_23
_atom_site_aniso_U_13
_atom_site_aniso_U_12
Zr1 0.01620(11) 0.01543(11) 0.01720(12) 0.00026(9) -0.00129(9) -0.00157(9)
C73 0.0287(16) 0.0202(14) 0.0425(19) -0.0061(14) -0.0036(13) 0.0045(13)
N1 0.0174(11) 0.0191(11) 0.0171(11) -0.0024(9) -0.0008(9) -0.0021(9)
N2 0.0188(12) 0.0153(10) 0.0200(12) 0.0006(9) -0.0021(9) -0.0006(9)
N3 0.0205(12) 0.0304(14) 0.0216(13) 0.0032(10) -0.0015(10) -0.0058(10)
C1 0.0167(14) 0.0174(13) 0.0180(13) -0.0016(10) -0.0016(10) -0.0007(10)
C2 0.0171(13) 0.0316(16) 0.0251(15) 0.0002(12) 0.0005(11) 0.0026(12)
C3 0.0291(17) 0.070(3) 0.0233(16) -0.0073(17) 0.0069(13) 0.0202(17)
C4 0.0323(19) 0.088(3) 0.0242(17) 0.0128(19) 0.0084(14) 0.011(2)
C5 0.0269(18) 0.052(2) 0.0229(17) 0.0111(15) 0.0020(14) 0.0052(16)
C6 0.0223(16) 0.0258(16) 0.0251(17) 0.0018(11) -0.0017(13) -0.0039(11)
C7 0.0215(14) 0.0212(13) 0.0162(13) -0.0023(10) -0.0013(10) -0.0048(11)
C8A 0.038(3) 0.042(3) 0.037(3) -0.022(3) 0.008(2) -0.010(2)
C9A 0.055(4) 0.045(4) 0.044(4) -0.029(4) 0.010(4) -0.021(3)
C10A 0.060(5) 0.047(4) 0.020(3) -0.003(2) -0.001(3) -0.032(4)
C11A 0.046(4) 0.047(3) 0.038(3) -0.001(2) -0.024(3) -0.012(3)
C12A 0.039(3) 0.027(2) 0.039(3) -0.002(2) -0.020(3) -0.002(2)
C13 0.0199(13) 0.0173(12) 0.0171(13) -0.0010(10) -0.0026(10) -0.0043(10)
C14 0.0267(15) 0.0249(15) 0.0206(14) -0.0052(12) 0.0001(11) 0.0000(12)
C15 0.045(2) 0.0227(15) 0.0303(17) -0.0050(13) -0.0032(15) -0.0141(14)
C16 0.046(2) 0.043(2) 0.0324(19) -0.0068(15) 0.0006(16) -0.0280(17)
C17 0.037(2) 0.042(2) 0.0320(18) -0.0057(15) 0.0063(15) -0.0228(15)
C18 0.0219(14) 0.0300(15) 0.0200(14) -0.0017(12) 0.0007(11) -0.0048(12)
C19 0.0186(15) 0.0219(14) 0.0249(15) 0.0025(11) 0.0006(12) 0.0011(12)
C20 0.0248(15) 0.0263(15) 0.0244(16) 0.0033(12) -0.0051(12) 0.0014(12)
C21 0.036(2) 0.039(2) 0.033(2) 0.0149(16) -0.0110(16) -0.0033(17)
C22 0.047(2) 0.0257(17) 0.049(2) 0.0161(16) -0.0045(18) 0.0061(15)
C23 0.063(3) 0.0247(17) 0.049(2) 0.0073(16) 0.011(2) 0.0187(17)
C24 0.044(2) 0.0187(14) 0.0304(19) 0.0026(12) 0.0050(16) 0.0075(13)
C26A 0.032(4) 0.026(5) 0.028(5) 0.009(4) 0.007(4) -0.004(3)
C27A 0.036(5) 0.051(7) 0.029(5) 0.012(4) 0.002(4) 0.010(4)
C28A 0.044(6) 0.082(10) 0.032(6) 0.020(5) 0.007(5) 0.030(6)
C29A 0.029(5) 0.099(12) 0.021(4) 0.018(8) -0.008(3) 0.026(9)
C30A 0.026(4) 0.053(6) 0.016(4) 0.005(5) -0.005(3) 0.000(5)
C26B 0.027(4) 0.024(4) 0.032(5) 0.004(4) 0.004(4) 0.005(3)
C27B 0.038(5) 0.028(4) 0.040(6) 0.017(4) 0.008(5) 0.011(3)
C28B 0.036(5) 0.062(8) 0.042(7) 0.028(5) 0.004(4) 0.023(6)
C29B 0.028(4) 0.048(5) 0.026(4) 0.014(5) -0.003(3) 0.004(5)
C30B 0.024(3) 0.035(4) 0.019(3) 0.009(4) 0.000(2) -0.003(4)
C31 0.0313(18) 0.0372(17) 0.0165(15) -0.0017(13) -0.0023(12) -0.0006(14)
C32 0.037(2) 0.0303(18) 0.046(2) -0.0096(16) -0.0066(16) -0.0035(15)
C33 0.062(3) 0.072(3) 0.032(2) -0.023(2) -0.018(2) 0.034(3)
C34 0.052(3) 0.090(3) 0.025(2) 0.019(2) 0.0139(19) 0.033(3)
C35 0.048(3) 0.093(4) 0.049(3) 0.042(3) 0.027(2) 0.033(3)
C36 0.036(2) 0.0371(19) 0.042(2) 0.0174(16) 0.0183(17) 0.0051(16)
Zr2 0.01438(11) 0.01497(11) 0.01617(11) 0.00030(9) -0.00092(8) -0.00122(9)
C74 0.0257(14) 0.0203(13) 0.0314(16) -0.0022(13) -0.0004(12) 0.0008(13)
N4 0.0156(11) 0.0183(11) 0.0203(12) -0.0007(9) -0.0023(9) -0.0014(9)
N5 0.0193(11) 0.0174(11) 0.0153(11) 0.0002(8) -0.0001(9) -0.0027(9)
N6 0.0207(12) 0.0215(12) 0.0179(12) 0.0025(9) -0.0026(9) -0.0041(9)
C37 0.0190(13) 0.0176(12) 0.0213(14) -0.0005(10) -0.0021(10) -0.0005(10)
C38 0.0192(14) 0.0330(16) 0.0230(15) -0.0016(12) -0.0004(11) -0.0063(12)
C39 0.0267(18) 0.0395(19) 0.0369(18) 0.0099(16) -0.0023(14) -0.0129(14)
C40 0.0355(19) 0.0283(16) 0.048(2) 0.0053(15) -0.0099(16) -0.0138(14)
C41 0.043(2) 0.0213(15) 0.037(2) -0.0053(13) -0.0098(15) -0.0024(14)
C42 0.0267(15) 0.0185(14) 0.0255(15) -0.0050(11) -0.0028(11) -0.0032(11)
C43 0.0185(15) 0.0208(14) 0.0271(16) 0.0039(12) -0.0078(12) 0.0017(12)
C44 0.0259(16) 0.0353(17) 0.0275(17) 0.0092(14) -0.0059(13) -0.0043(13)
C45 0.034(2) 0.046(2) 0.044(2) 0.0218(18) -0.0146(19) -0.0081(18)
C46 0.044(2) 0.042(2) 0.075(3) 0.029(2) -0.023(2) -0.0073(19)
C47 0.048(2) 0.0238(18) 0.084(3) 0.0033(19) -0.023(2) 0.0080(16)
C48 0.038(2) 0.0224(16) 0.044(2) -0.0045(14) -0.0069(17) 0.0060(14)
C49 0.0185(14) 0.0181(13) 0.0151(13) -0.0004(10) 0.0016(10) -0.0009(11)
C50 0.0183(13) 0.0215(14) 0.0228(14) -0.0039(11) 0.0004(11) 0.0000(11)
C51 0.0223(14) 0.0356(16) 0.0287(16) -0.0076(13) 0.0038(12) -0.0006(12)
C52 0.0281(16) 0.0446(19) 0.0213(15) 0.0034(13) 0.0050(12) -0.0028(14)
C53 0.0303(19) 0.0376(19) 0.0220(16) 0.0077(13) -0.0022(13) -0.0048(14)
C54 0.0222(16) 0.0230(15) 0.0202(15) 0.0067(11) -0.0016(12) 0.0008(11)
C55 0.0216(14) 0.0192(13) 0.0190(14) 0.0011(10) -0.0030(10) -0.0053(11)
C56 0.0270(19) 0.0177(17) 0.032(2) -0.0040(16) -0.0078(15) -0.0007(13)
C57 0.044(3) 0.0174(19) 0.030(2) -0.0047(17) -0.0101(18) -0.0013(16)
C58 0.060(4) 0.026(2) 0.018(2) -0.0029(15) -0.009(2) -0.009(2)
C59 0.048(3) 0.033(2) 0.045(3) -0.004(2) -0.034(3) 0.003(2)
C60 0.041(3) 0.0245(19) 0.037(3) -0.0026(16) -0.024(2) 0.0034(17)
C61 0.0206(13) 0.0360(17) 0.0225(14) 0.0102(12) 0.0009(11) -0.0048(12)
C62 0.0258(18) 0.074(3) 0.0223(18) 0.0119(18) -0.0003(14) -0.0016(18)
C63 0.028(2) 0.109(5) 0.030(2) 0.010(2) -0.0034(16) 0.008(2)
C64 0.050(3) 0.088(4) 0.054(3) 0.037(3) 0.013(2) 0.033(3)
C65 0.040(2) 0.039(2) 0.060(3) 0.025(2) 0.016(2) 0.0101(17)
C66 0.0268(17) 0.0305(17) 0.051(2) 0.0170(16) 0.0083(15) 0.0022(14)
C67 0.0265(16) 0.0291(15) 0.0159(14) -0.0028(12) -0.0026(12) -0.0015(13)
C68 0.0353(18) 0.0238(15) 0.0350(19) -0.0054(13) -0.0016(14) -0.0022(13)
C69 0.046(2) 0.047(2) 0.039(2) -0.0168(18) -0.0050(17) 0.0116(18)
C70 0.038(2) 0.058(2) 0.034(2) 0.0036(18) 0.0111(17) 0.0165(19)
C71 0.038(2) 0.060(3) 0.037(2) 0.021(2) 0.0180(18) 0.0143(19)
C72 0.0258(18) 0.0312(18) 0.0309(19) 0.0070(14) 0.0042(14) -0.0016(13)

loop_
_atom_type_symbol
_atom_type_description
_atom_type_scat_dispersion_real
_atom_type_scat_dispersion_imag
_atom_type_scat_source
C C 0.0033 0.0016 'International Tables Vol C Tables 4.2.6.8 and 6.1.1.4'
H H 0.0000 0.0000 'International Tables Vol C Tables 4.2.6.8 and 6.1.1.4'
N N 0.0061 0.0033 'International Tables Vol C Tables 4.2.6.8 and 6.1.1.4'
Zr Zr -2.9673 0.5597 'International Tables Vol C Tables 4.2.6.8 and 6.1.1.4'

loop_
_geom_angle_atom_site_label_1
_geom_angle_atom_site_label_2
_geom_angle_atom_site_label_3
_geom_angle
N1 Zr1 N2 113.16(10)
N1 Zr1 N3 111.89(10)
N2 Zr1 N3 113.52(10)
N1 Zr1 C73 105.92(11)
N2 Zr1 C73 103.56(11)
N3 Zr1 C73 108.01(12)
Zr1 C73 H73A 109.5
Zr1 C73 H73B 109.5
H73A C73 H73B 109.5
Zr1 C73 H73C 109.5
H73A C73 H73C 109.5
H73B C73 H73C 109.5
C7 N1 C1 115.3(2)
C7 N1 Zr1 137.86(19)
C1 N1 Zr1 106.54(17)
C19 N2 C13 114.9(2)
C19 N2 Zr1 139.0(2)
C13 N2 Zr1 105.76(17)
C25B N3 C31 114.1(4)
C31 N3 C25A 119.5(3)
C25B N3 Zr1 109.9(3)
C31 N3 Zr1 135.9(2)
C25A N3 Zr1 104.2(3)
N1 C1 C2 114.2(2)
N1 C1 C6 114.5(2)
C2 C1 C6 109.3(3)
N1 C1 H1 106.0
C2 C1 H1 106.0
C6 C1 H1 106.0
C3 C2 C1 111.1(3)
C3 C2 H2A 109.4
C1 C2 H2A 109.4
C3 C2 H2B 109.4
C1 C2 H2B 109.4
H2A C2 H2B 108.0
C4 C3 C2 111.5(3)
C4 C3 H3A 109.3
C2 C3 H3A 109.3
C4 C3 H3B 109.3
C2 C3 H3B 109.3
H3A C3 H3B 108.0
C3 C4 C5 111.7(3)
C3 C4 H4A 109.3
C5 C4 H4A 109.3
C3 C4 H4B 109.3
C5 C4 H4B 109.3
H4A C4 H4B 108.0
C4 C5 C6 111.6(3)
C4 C5 H5A 109.3
C6 C5 H5A 109.3
C4 C5 H5B 109.3
C6 C5 H5B 109.3
H5A C5 H5B 108.0
C5 C6 C1 111.0(3)
C5 C6 H6A 109.4
C1 C6 H6A 109.4
C5 C6 H6B 109.4
C1 C6 H6B 109.4
H6A C6 H6B 108.0
N1 C7 C8B 110.6(5)
N1 C7 C12A 113.8(3)
N1 C7 C8A 111.7(3)
C12A C7 C8A 110.4(4)
N1 C7 C12B 108.9(4)
C8B C7 C12B 109.6(6)
N1 C7 H7A 106.8
C12A C7 H7A 106.8
C8A C7 H7A 106.8
N1 C7 H7B 109.2
C8B C7 H7B 109.2
C12B C7 H7B 109.2
C7 C8A C9A 111.9(5)
C7 C8A H8AA 109.2
C9A C8A H8AA 109.2
C7 C8A H8AB 109.2
C9A C8A H8AB 109.2
H8AA C8A H8AB 107.9
C10A C9A C8A 111.4(6)
C10A C9A H9AA 109.3
C8A C9A H9AA 109.3
C10A C9A H9AB 109.3
C8A C9A H9AB 109.3
H9AA C9A H9AB 108.0
C11A C10A C9A 111.3(5)
C11A C10A H10A 109.4
C9A C10A H10A 109.4
C11A C10A H10B 109.4
C9A C10A H10B 109.4
H10A C10A H10B 108.0
C10A C11A C12A 110.3(6)
C10A C11A H11A 109.6
C12A C11A H11A 109.6
C10A C11A H11B 109.6
C12A C11A H11B 109.6
H11A C11A H11B 108.1
C7 C12A C11A 111.5(4)
C7 C12A H12A 109.3
C11A C12A H12A 109.3
C7 C12A H12B 109.3
C11A C12A H12B 109.3
H12A C12A H12B 108.0
C7 C8B C9B 112.5(8)
C7 C8B H8BA 109.1
C9B C8B H8BA 109.1
C7 C8B H8BB 109.1
C9B C8B H8BB 109.1
H8BA C8B H8BB 107.8
C8B C9B C10B 108.9(11)
C8B C9B H9BA 109.9
C10B C9B H9BA 109.9
C8B C9B H9BB 109.9
C10B C9B H9BB 109.9
H9BA C9B H9BB 108.3
C11B C10B C9B 112.0(11)
C11B C10B H10C 109.2
C9B C10B H10C 109.2
C11B C10B H10D 109.2
C9B C10B H10D 109.2
H10C C10B H10D 107.9
C10B C11B C12B 111.1(10)
C10B C11B H11C 109.4
C12B C11B H11C 109.4
C10B C11B H11D 109.4
C12B C11B H11D 109.4
H11C C11B H11D 108.0
C7 C12B C11B 110.4(8)
C7 C12B H12C 109.6
C11B C12B H12C 109.6
C7 C12B H12D 109.6
C11B C12B H12D 109.6
H12C C12B H12D 108.1
N2 C13 C14 114.0(2)
N2 C13 C18 113.8(2)
C14 C13 C18 109.2(2)
N2 C13 H13 106.4
C14 C13 H13 106.4
C18 C13 H13 106.4
C15 C14 C13 111.1(3)
C15 C14 H14A 109.4
C13 C14 H14A 109.4
C15 C14 H14B 109.4
C13 C14 H14B 109.4
H14A C14 H14B 108.0
C16 C15 C14 111.6(3)
C16 C15 H15A 109.3
C14 C15 H15A 109.3
C16 C15 H15B 109.3
C14 C15 H15B 109.3
H15A C15 H15B 108.0
C15 C16 C17 110.5(3)
C15 C16 H16A 109.5
C17 C16 H16A 109.5
C15 C16 H16B 109.5
C17 C16 H16B 109.5
H16A C16 H16B 108.1
C18 C17 C16 111.4(3)
C18 C17 H17A 109.4
C16 C17 H17A 109.4
C18 C17 H17B 109.4
C16 C17 H17B 109.4
H17A C17 H17B 108.0
C17 C18 C13 113.0(3)
C17 C18 H18A 109.0
C13 C18 H18A 109.0
C17 C18 H18B 109.0
C13 C18 H18B 109.0
H18A C18 H18B 107.8
N2 C19 C24 110.7(3)
N2 C19 C20 113.3(3)
C24 C19 C20 110.0(3)
N2 C19 H19 107.5
C24 C19 H19 107.5
C20 C19 H19 107.5
C21 C20 C19 112.0(3)
C21 C20 H20A 109.2
C19 C20 H20A 109.2
C21 C20 H20B 109.2
C19 C20 H20B 109.2
H20A C20 H20B 107.9
C20 C21 C22 111.8(3)
C20 C21 H21A 109.2
C22 C21 H21A 109.2
C20 C21 H21B 109.2
C22 C21 H21B 109.2
H21A C21 H21B 107.9
C23 C22 C21 110.9(3)
C23 C22 H22A 109.5
C21 C22 H22A 109.5
C23 C22 H22B 109.5
C21 C22 H22B 109.5
H22A C22 H22B 108.1
C22 C23 C24 111.9(3)
C22 C23 H23A 109.2
C24 C23 H23A 109.2
C22 C23 H23B 109.2
C24 C23 H23B 109.2
H23A C23 H23B 107.9
C19 C24 C23 111.4(3)
C19 C24 H24A 109.3
C23 C24 H24A 109.3
C19 C24 H24B 109.3
C23 C24 H24B 109.3
H24A C24 H24B 108.0
C26A C25A C30A 110.1(7)
C26A C25A N3 116.4(6)
C30A C25A N3 111.1(6)
C26A C25A H25A 106.2
C30A C25A H25A 106.2
N3 C25A H25A 106.2
C25A C26A C27A 111.2(9)
C25A C26A H26A 109.4
C27A C26A H26A 109.4
C25A C26A H26B 109.4
C27A C26A H26B 109.4
H26A C26A H26B 108.0
C26A C27A C28A 110.3(9)
C26A C27A H27A 109.6
C28A C27A H27A 109.6
C26A C27A H27B 109.6
C28A C27A H27B 109.6
H27A C27A H27B 108.1
C27A C28A C29A 113.2(9)
C27A C28A H28A 108.9
C29A C28A H28A 108.9
C27A C28A H28B 108.9
C29A C28A H28B 108.9
H28A C28A H28B 107.8
C30A C29A C28A 110.8(10)
C30A C29A H29A 109.5
C28A C29A H29A 109.5
C30A C29A H29B 109.5
C28A C29A H29B 109.5
H29A C29A H29B 108.1
C29A C30A C25A 110.4(9)
C29A C30A H30A 109.6
C25A C30A H30A 109.6
C29A C30A H30B 109.6
C25A C30A H30B 109.6
H30A C30A H30B 108.1
N3 C25B C30B 118.9(6)
N3 C25B C26B 113.6(6)
C30B C25B C26B 108.5(6)
N3 C25B H25B 104.8
C30B C25B H25B 104.8
C26B C25B H25B 104.8
C27B C26B C25B 111.6(8)
C27B C26B H26C 109.3
C25B C26B H26C 109.3
C27B C26B H26D 109.3
C25B C26B H26D 109.3
H26C C26B H26D 108.0
C28B C27B C26B 109.8(8)
C28B C27B H27C 109.7
C26B C27B H27C 109.7
C28B C27B H27D 109.7
C26B C27B H27D 109.7
H27C C27B H27D 108.2
C29B C28B C27B 111.1(9)
C29B C28B H28C 109.4
C27B C28B H28C 109.4
C29B C28B H28D 109.4
C27B C28B H28D 109.4
H28C C28B H28D 108.0
C30B C29B C28B 112.0(10)
C30B C29B H29C 109.2
C28B C29B H29C 109.2
C30B C29B H29D 109.2
C28B C29B H29D 109.2
H29C C29B H29D 107.9
C29B C30B C25B 110.8(9)
C29B C30B H30C 109.5
C25B C30B H30C 109.5
C29B C30B H30D 109.5
C25B C30B H30D 109.5
H30C C30B H30D 108.1
N3 C31 C36 114.2(3)
N3 C31 C32 109.7(3)
C36 C31 C32 110.2(3)
N3 C31 H31 107.5
C36 C31 H31 107.5
C32 C31 H31 107.5
C33 C32 C31 113.2(4)
C33 C32 H32A 108.9
C31 C32 H32A 108.9
C33 C32 H32B 108.9
C31 C32 H32B 108.9
H32A C32 H32B 107.8
C34 C33 C32 110.7(4)
C34 C33 H33A 109.5
C32 C33 H33A 109.5
C34 C33 H33B 109.5
C32 C33 H33B 109.5
H33A C33 H33B 108.1
C33 C34 C35 111.1(4)
C33 C34 H34A 109.4
C35 C34 H34A 109.4
C33 C34 H34B 109.4
C35 C34 H34B 109.4
H34A C34 H34B 108.0
C34 C35 C36 111.3(4)
C34 C35 H35A 109.4
C36 C35 H35A 109.4
C34 C35 H35B 109.4
C36 C35 H35B 109.4
H35A C35 H35B 108.0
C31 C36 C35 112.8(4)
C31 C36 H36A 109.0
C35 C36 H36A 109.0
C31 C36 H36B 109.0
C35 C36 H36B 109.0
H36A C36 H36B 107.8
N5 Zr2 N4 112.52(10)
N5 Zr2 N6 111.46(10)
N4 Zr2 N6 114.68(10)
N5 Zr2 C74 105.37(11)
N4 Zr2 C74 103.34(11)
N6 Zr2 C74 108.64(11)
Zr2 C74 H74A 109.5
Zr2 C74 H74B 109.5
H74A C74 H74B 109.5
Zr2 C74 H74C 109.5
H74A C74 H74C 109.5
H74B C74 H74C 109.5
C43 N4 C37 114.5(2)
C43 N4 Zr2 138.9(2)
C37 N4 Zr2 106.20(18)
C55 N5 C49 114.7(2)
C55 N5 Zr2 137.82(18)
C49 N5 Zr2 107.26(17)
C67 N6 C61 117.2(2)
C67 N6 Zr2 135.3(2)
C61 N6 Zr2 107.49(18)
N4 C37 C42 113.9(2)
N4 C37 C38 113.4(2)
C42 C37 C38 109.7(2)
N4 C37 H37 106.4
C42 C37 H37 106.4
C38 C37 H37 106.4
C39 C38 C37 112.6(3)
C39 C38 H38A 109.1
C37 C38 H38A 109.1
C39 C38 H38B 109.1
C37 C38 H38B 109.1
H38A C38 H38B 107.8
C40 C39 C38 112.1(3)
C40 C39 H39A 109.2
C38 C39 H39A 109.2
C40 C39 H39B 109.2
C38 C39 H39B 109.2
H39A C39 H39B 107.9
C41 C40 C39 110.6(3)
C41 C40 H40A 109.5
C39 C40 H40A 109.5
C41 C40 H40B 109.5
C39 C40 H40B 109.5
H40A C40 H40B 108.1
C40 C41 C42 110.9(3)
C40 C41 H41A 109.5
C42 C41 H41A 109.5
C40 C41 H41B 109.5
C42 C41 H41B 109.5
H41A C41 H41B 108.0
C41 C42 C37 111.6(3)
C41 C42 H42A 109.3
C37 C42 H42A 109.3
C41 C42 H42B 109.3
C37 C42 H42B 109.3
H42A C42 H42B 108.0
N4 C43 C48 110.5(3)
N4 C43 C44 112.9(3)
C48 C43 C44 110.5(3)
N4 C43 H43 107.6
C48 C43 H43 107.6
C44 C43 H43 107.6
C43 C44 C45 111.3(3)
C43 C44 H44A 109.4
C45 C44 H44A 109.4
C43 C44 H44B 109.4
C45 C44 H44B 109.4
H44A C44 H44B 108.0
C46 C45 C44 110.8(4)
C46 C45 H45A 109.5
C44 C45 H45A 109.5
C46 C45 H45B 109.5
C44 C45 H45B 109.5
H45A C45 H45B 108.1
C47 C46 C45 111.4(4)
C47 C46 H46A 109.4
C45 C46 H46A 109.4
C47 C46 H46B 109.4
C45 C46 H46B 109.4
H46A C46 H46B 108.0
C46 C47 C48 111.8(4)
C46 C47 H47A 109.3
C48 C47 H47A 109.3
C46 C47 H47B 109.3
C48 C47 H47B 109.3
H47A C47 H47B 107.9
C43 C48 C47 111.2(3)
C43 C48 H48A 109.4
C47 C48 H48A 109.4
C43 C48 H48B 109.4
C47 C48 H48B 109.4
H48A C48 H48B 108.0
N5 C49 C54 114.5(2)
N5 C49 C50 112.9(2)
C54 C49 C50 109.5(2)
N5 C49 H49 106.4
C54 C49 H49 106.4
C50 C49 H49 106.4
C51 C50 C49 112.3(3)
C51 C50 H50A 109.1
C49 C50 H50A 109.1
C51 C50 H50B 109.1
C49 C50 H50B 109.1
H50A C50 H50B 107.9
C50 C51 C52 111.5(3)
C50 C51 H51A 109.3
C52 C51 H51A 109.3
C50 C51 H51B 109.3
C52 C51 H51B 109.3
H51A C51 H51B 108.0
C53 C52 C51 111.0(3)
C53 C52 H52A 109.4
C51 C52 H52A 109.4
C53 C52 H52B 109.4
C51 C52 H52B 109.4
H52A C52 H52B 108.0
C52 C53 C54 110.6(3)
C52 C53 H53A 109.5
C54 C53 H53A 109.5
C52 C53 H53B 109.5
C54 C53 H53B 109.5
H53A C53 H53B 108.1
C53 C54 C49 111.7(3)
C53 C54 H54A 109.3
C49 C54 H54A 109.3
C53 C54 H54B 109.3
C49 C54 H54B 109.3
H54A C54 H54B 108.0
N5 C55 C56B 113.7(8)
N5 C55 C60 111.4(3)
N5 C55 C56 111.0(3)
C60 C55 C56 109.7(3)
N5 C55 C60B 111.2(8)
C56B C55 C60B 110.8(12)
N5 C55 H55 108.2
C60 C55 H55 108.2
C56 C55 H55 108.2
N5 C55 H55A 106.9
C56B C55 H55A 106.9
C60B C55 H55A 106.9
C57 C56 C55 111.5(3)
C57 C56 H56A 109.3
C55 C56 H56A 109.3
C57 C56 H56B 109.3
C55 C56 H56B 109.3
H56A C56 H56B 108.0
C58 C57 C56 112.2(4)
C58 C57 H57A 109.2
C56 C57 H57A 109.2
C58 C57 H57B 109.2
C56 C57 H57B 109.2
H57A C57 H57B 107.9
C57 C58 C59 111.5(4)
C57 C58 H58A 109.3
C59 C58 H58A 109.3
C57 C58 H58B 109.3
C59 C58 H58B 109.3
H58A C58 H58B 108.0
C58 C59 C60 111.5(4)
C58 C59 H59A 109.3
C60 C59 H59A 109.3
C58 C59 H59B 109.3
C60 C59 H59B 109.3
H59A C59 H59B 108.0
C55 C60 C59 110.8(4)
C55 C60 H60A 109.5
C59 C60 H60A 109.5
C55 C60 H60B 109.5
C59 C60 H60B 109.5
H60A C60 H60B 108.1
C55 C56B C57B 112.0(15)
C55 C56B H56C 109.2
C57B C56B H56C 109.2
C55 C56B H56D 109.2
C57B C56B H56D 109.2
H56C C56B H56D 107.9
C58B C57B C56B 112(2)
C58B C57B H57C 109.2
C56B C57B H57C 109.2
C58B C57B H57D 109.2
C56B C57B H57D 109.2
H57C C57B H57D 107.9
C57B C58B C59B 113(2)
C57B C58B H58C 108.9
C59B C58B H58C 108.9
C57B C58B H58D 108.9
C59B C58B H58D 108.9
H58C C58B H58D 107.7
C58B C59B C60B 108(2)
C58B C59B H59C 110.0
C60B C59B H59C 110.0
C58B C59B H59D 110.0
C60B C59B H59D 110.0
H59C C59B H59D 108.4
C55 C60B C59B 110.3(15)
C55 C60B H60C 109.6
C59B C60B H60C 109.6
C55 C60B H60D 109.6
C59B C60B H60D 109.6
H60C C60B H60D 108.1
N6 C61 C62 116.2(3)
N6 C61 C66 115.6(3)
C62 C61 C66 108.4(3)
N6 C61 H61 105.2
C62 C61 H61 105.2
C66 C61 H61 105.2
C61 C62 C63 110.7(4)
C61 C62 H62A 109.5
C63 C62 H62A 109.5
C61 C62 H62B 109.5
C63 C62 H62B 109.5
H62A C62 H62B 108.1
C64 C63 C62 113.1(4)
C64 C63 H63A 109.0
C62 C63 H63A 109.0
C64 C63 H63B 109.0
C62 C63 H63B 109.0
H63A C63 H63B 107.8
C63 C64 C65 111.6(4)
C63 C64 H64A 109.3
C65 C64 H64A 109.3
C63 C64 H64B 109.3
C65 C64 H64B 109.3
H64A C64 H64B 108.0
C64 C65 C66 110.7(4)
C64 C65 H65A 109.5
C66 C65 H65A 109.5
C64 C65 H65B 109.5
C66 C65 H65B 109.5
H65A C65 H65B 108.1
C65 C66 C61 111.8(3)
C65 C66 H66A 109.3
C61 C66 H66A 109.3
C65 C66 H66B 109.3
C61 C66 H66B 109.3
H66A C66 H66B 107.9
N6 C67 C68 109.4(3)
N6 C67 C72 114.0(3)
C68 C67 C72 110.1(3)
N6 C67 H67 107.7
C68 C67 H67 107.7
C72 C67 H67 107.7
C69 C68 C67 113.4(3)
C69 C68 H68A 108.9
C67 C68 H68A 108.9
C69 C68 H68B 108.9
C67 C68 H68B 108.9
H68A C68 H68B 107.7
C70 C69 C68 111.2(3)
C70 C69 H69A 109.4
C68 C69 H69A 109.4
C70 C69 H69B 109.4
C68 C69 H69B 109.4
H69A C69 H69B 108.0
C69 C70 C71 110.1(4)
C69 C70 H70A 109.6
C71 C70 H70A 109.6
C69 C70 H70B 109.6
C71 C70 H70B 109.6
H70A C70 H70B 108.1
C72 C71 C70 111.2(3)
C72 C71 H71A 109.4
C70 C71 H71A 109.4
C72 C71 H71B 109.4
C70 C71 H71B 109.4
H71A C71 H71B 108.0
C71 C72 C67 111.4(3)
C71 C72 H72A 109.4
C67 C72 H72A 109.4
C71 C72 H72B 109.4
C67 C72 H72B 109.4
H72A C72 H72B 108.0

loop_
_geom_bond_atom_site_label_1
_geom_bond_atom_site_label_2
_geom_bond_distance
Zr1 N1 2.048(2)
Zr1 N2 2.054(2)
Zr1 N3 2.064(3)
Zr1 C73 2.286(3)
C73 H73A 0.9800
C73 H73B 0.9800
C73 H73C 0.9800
N1 C7 1.472(4)
N1 C1 1.482(4)
N2 C19 1.467(4)
N2 C13 1.480(4)
N3 C25B 1.405(8)
N3 C31 1.465(4)
N3 C25A 1.567(8)
C1 C2 1.533(4)
C1 C6 1.534(4)
C1 H1 1.0000
C2 C3 1.524(5)
C2 H2A 0.9900
C2 H2B 0.9900
C3 C4 1.518(6)
C3 H3A 0.9900
C3 H3B 0.9900
C4 C5 1.526(5)
C4 H4A 0.9900
C4 H4B 0.9900
C5 C6 1.528(5)
C5 H5A 0.9900
C5 H5B 0.9900
C6 H6A 0.9900
C6 H6B 0.9900
C7 C8B 1.511(11)
C7 C12A 1.520(6)
C7 C8A 1.522(6)
C7 C12B 1.556(11)
C7 H7A 1.0000
C7 H7B 1.0000
C8A C9A 1.538(8)
C8A H8AA 0.9900
C8A H8AB 0.9900
C9A C10A 1.525(12)
C9A H9AA 0.9900
C9A H9AB 0.9900
C10A C11A 1.478(11)
C10A H10A 0.9900
C10A H10B 0.9900
C11A C12A 1.534(8)
C11A H11A 0.9900
C11A H11B 0.9900
C12A H12A 0.9900
C12A H12B 0.9900
C8B C9B 1.567(18)
C8B H8BA 0.9900
C8B H8BB 0.9900
C9B C10B 1.567(16)
C9B H9BA 0.9900
C9B H9BB 0.9900
C10B C11B 1.506(16)
C10B H10C 0.9900
C10B H10D 0.9900
C11B C12B 1.557(15)
C11B H11C 0.9900
C11B H11D 0.9900
C12B H12C 0.9900
C12B H12D 0.9900
C13 C14 1.533(4)
C13 C18 1.536(4)
C13 H13 1.0000
C14 C15 1.532(5)
C14 H14A 0.9900
C14 H14B 0.9900
C15 C16 1.526(6)
C15 H15A 0.9900
C15 H15B 0.9900
C16 C17 1.527(5)
C16 H16A 0.9900
C16 H16B 0.9900
C17 C18 1.525(5)
C17 H17A 0.9900
C17 H17B 0.9900
C18 H18A 0.9900
C18 H18B 0.9900
C19 C24 1.524(5)
C19 C20 1.531(4)
C19 H19 1.0000
C20 C21 1.525(5)
C20 H20A 0.9900
C20 H20B 0.9900
C21 C22 1.527(6)
C21 H21A 0.9900
C21 H21B 0.9900
C22 C23 1.513(6)
C22 H22A 0.9900
C22 H22B 0.9900
C23 C24 1.535(5)
C23 H23A 0.9900
C23 H23B 0.9900
C24 H24A 0.9900
C24 H24B 0.9900
C25A C26A 1.515(13)
C25A C30A 1.547(13)
C25A H25A 1.0000
C26A C27A 1.529(16)
C26A H26A 0.9900
C26A H26B 0.9900
C27A C28A 1.536(15)
C27A H27A 0.9900
C27A H27B 0.9900
C28A C29A 1.54(2)
C28A H28A 0.9900
C28A H28B 0.9900
C29A C30A 1.534(16)
C29A H29A 0.9900
C29A H29B 0.9900
C30A H30A 0.9900
C30A H30B 0.9900
C25B C30B 1.524(13)
C25B C26B 1.549(13)
C25B H25B 1.0000
C26B C27B 1.541(14)
C26B H26C 0.9900
C26B H26D 0.9900
C27B C28B 1.535(16)
C27B H27C 0.9900
C27B H27D 0.9900
C28B C29B 1.524(14)
C28B H28C 0.9900
C28B H28D 0.9900
C29B C30B 1.518(16)
C29B H29C 0.9900
C29B H29D 0.9900
C30B H30C 0.9900
C30B H30D 0.9900
C31 C36 1.513(5)
C31 C32 1.524(5)
C31 H31 1.0000
C32 C33 1.520(6)
C32 H32A 0.9900
C32 H32B 0.9900
C33 C34 1.505(8)
C33 H33A 0.9900
C33 H33B 0.9900
C34 C35 1.513(7)
C34 H34A 0.9900
C34 H34B 0.9900
C35 C36 1.524(6)
C35 H35A 0.9900
C35 H35B 0.9900
C36 H36A 0.9900
C36 H36B 0.9900
Zr2 N5 2.051(2)
Zr2 N4 2.055(2)
Zr2 N6 2.064(2)
Zr2 C74 2.278(3)
C74 H74A 0.9800
C74 H74B 0.9800
C74 H74C 0.9800
N4 C43 1.469(4)
N4 C37 1.475(4)
N5 C55 1.471(4)
N5 C49 1.477(4)
N6 C67 1.463(4)
N6 C61 1.479(4)
C37 C42 1.529(4)
C37 C38 1.535(4)
C37 H37 1.0000
C38 C39 1.532(5)
C38 H38A 0.9900
C38 H38B 0.9900
C39 C40 1.523(6)
C39 H39A 0.9900
C39 H39B 0.9900
C40 C41 1.522(6)
C40 H40A 0.9900
C40 H40B 0.9900
C41 C42 1.525(5)
C41 H41A 0.9900
C41 H41B 0.9900
C42 H42A 0.9900
C42 H42B 0.9900
C43 C48 1.525(5)
C43 C44 1.533(5)
C43 H43 1.0000
C44 C45 1.541(5)
C44 H44A 0.9900
C44 H44B 0.9900
C45 C46 1.522(7)
C45 H45A 0.9900
C45 H45B 0.9900
C46 C47 1.497(8)
C46 H46A 0.9900
C46 H46B 0.9900
C47 C48 1.540(5)
C47 H47A 0.9900
C47 H47B 0.9900
C48 H48A 0.9900
C48 H48B 0.9900
C49 C54 1.528(4)
C49 C50 1.531(4)
C49 H49 1.0000
C50 C51 1.523(4)
C50 H50A 0.9900
C50 H50B 0.9900
C51 C52 1.526(5)
C51 H51A 0.9900
C51 H51B 0.9900
C52 C53 1.519(5)
C52 H52A 0.9900
C52 H52B 0.9900
C53 C54 1.525(5)
C53 H53A 0.9900
C53 H53B 0.9900
C54 H54A 0.9900
C54 H54B 0.9900
C55 C56B 1.473(19)
C55 C60 1.524(5)
C55 C56 1.535(5)
C55 C60B 1.56(2)
C55 H55 1.0000
C55 H55A 1.0000
C56 C57 1.523(5)
C56 H56A 0.9900
C56 H56B 0.9900
C57 C58 1.500(7)
C57 H57A 0.9900
C57 H57B 0.9900
C58 C59 1.512(8)
C58 H58A 0.9900
C58 H58B 0.9900
C59 C60 1.531(6)
C59 H59A 0.9900
C59 H59B 0.9900
C60 H60A 0.9900
C60 H60B 0.9900
C56B C57B 1.57(3)
C56B H56C 0.9900
C56B H56D 0.9900
C57B C58B 1.43(3)
C57B H57C 0.9900
C57B H57D 0.9900
C58B C59B 1.56(3)
C58B H58C 0.9900
C58B H58D 0.9900
C59B C60B 1.59(3)
C59B H59C 0.9900
C59B H59D 0.9900
C60B H60C 0.9900
C60B H60D 0.9900
C61 C62 1.533(5)
C61 C66 1.555(5)
C61 H61 1.0000
C62 C63 1.541(6)
C62 H62A 0.9900
C62 H62B 0.9900
C63 C64 1.507(9)
C63 H63A 0.9900
C63 H63B 0.9900
C64 C65 1.508(8)
C64 H64A 0.9900
C64 H64B 0.9900
C65 C66 1.533(5)
C65 H65A 0.9900
C65 H65B 0.9900
C66 H66A 0.9900
C66 H66B 0.9900
C67 C68 1.535(5)
C67 C72 1.544(5)
C67 H67 1.0000
C68 C69 1.526(5)
C68 H68A 0.9900
C68 H68B 0.9900
C69 C70 1.518(7)
C69 H69A 0.9900
C69 H69B 0.9900
C70 C71 1.536(6)
C70 H70A 0.9900
C70 H70B 0.9900
C71 C72 1.532(5)
C71 H71A 0.9900
C71 H71B 0.9900
C72 H72A 0.9900
C72 H72B 0.9900

loop_
_geom_torsion_atom_site_label_1
_geom_torsion_atom_site_label_2
_geom_torsion_atom_site_label_3
_geom_torsion_atom_site_label_4
_geom_torsion
C7 N1 C1 C2 -70.4(3)
Zr1 N1 C1 C2 104.2(2)
C7 N1 C1 C6 56.8(3)
Zr1 N1 C1 C6 -128.6(2)
N1 C1 C2 C3 -172.2(3)
C6 C1 C2 C3 58.0(4)
C1 C2 C3 C4 -56.7(4)
C2 C3 C4 C5 53.9(5)
C3 C4 C5 C6 -53.5(5)
C4 C5 C6 C1 55.8(4)
N1 C1 C6 C5 172.8(3)
C2 C1 C6 C5 -57.6(4)
C1 N1 C7 C8B -113.6(6)
Zr1 N1 C7 C8B 74.2(6)
C1 N1 C7 C12A 93.0(4)
Zr1 N1 C7 C12A -79.3(4)
C1 N1 C7 C8A -141.2(5)
Zr1 N1 C7 C8A 46.5(5)
C1 N1 C7 C12B 125.9(5)
Zr1 N1 C7 C12B -46.4(6)
N1 C7 C8A C9A 179.4(6)
C8B C7 C8A C9A 86.7(13)
C12A C7 C8A C9A -52.9(8)
C12B C7 C8A C9A -72.0(8)
C7 C8A C9A C10A 52.8(9)
C8A C9A C10A C11A -55.6(8)
C9A C10A C11A C12A 58.0(7)
N1 C7 C12A C11A -177.8(4)
C8B C7 C12A C11A 34.5(9)
C8A C7 C12A C11A 55.7(7)
C12B C7 C12A C11A 94.9(10)
C10A C11A C12A C7 -58.7(7)
N1 C7 C8B C9B -178.1(7)
C12A C7 C8B C9B -29.6(11)
C8A C7 C8B C9B -80.6(13)
C12B C7 C8B C9B -58.0(10)
C7 C8B C9B C10B 56.0(12)
C8B C9B C10B C11B -54.7(13)
C9B C10B C11B C12B 56.6(14)
N1 C7 C12B C11B 178.6(7)
C8B C7 C12B C11B 57.5(9)
C12A C7 C12B C11B -76.4(10)
C8A C7 C12B C11B 67.1(8)
C10B C11B C12B C7 -57.4(12)
C19 N2 C13 C14 -66.2(3)
Zr1 N2 C13 C14 108.9(2)
C19 N2 C13 C18 59.8(3)
Zr1 N2 C13 C18 -125.1(2)
N2 C13 C14 C15 -175.5(3)
C18 C13 C14 C15 56.0(3)
C13 C14 C15 C16 -58.0(4)
C14 C15 C16 C17 56.1(4)
C15 C16 C17 C18 -54.1(5)
C16 C17 C18 C13 54.9(4)
N2 C13 C18 C17 176.3(3)
C14 C13 C18 C17 -55.2(4)
C13 N2 C19 C24 -131.5(3)
Zr1 N2 C19 C24 55.8(4)
C13 N2 C19 C20 104.5(3)
Zr1 N2 C19 C20 -68.3(4)
N2 C19 C20 C21 179.9(3)
C24 C19 C20 C21 55.4(4)
C19 C20 C21 C22 -55.1(4)
C20 C21 C22 C23 54.0(5)
C21 C22 C23 C24 -54.5(5)
N2 C19 C24 C23 178.5(3)
C20 C19 C24 C23 -55.5(4)
C22 C23 C24 C19 56.1(5)
C25B N3 C25A C26A -148(3)
C31 N3 C25A C26A -80.8(7)
Zr1 N3 C25A C26A 92.9(6)
C25B N3 C25A C30A -21(2)
C31 N3 C25A C30A 46.4(7)
Zr1 N3 C25A C30A -140.0(6)
C30A C25A C26A C27A 59.8(10)
N3 C25A C26A C27A -172.6(6)
C25A C26A C27A C28A -56.3(12)
C26A C27A C28A C29A 52.9(13)
C27A C28A C29A C30A -52.8(13)
C28A C29A C30A C25A 54.9(12)
C26A C25A C30A C29A -59.0(12)
N3 C25A C30A C29A 170.5(9)
C31 N3 C25B C30B 50.9(7)
C25A N3 C25B C30B 169(3)
Zr1 N3 C25B C30B -126.5(6)
C31 N3 C25B C26B -78.8(7)
C25A N3 C25B C26B 40(2)
Zr1 N3 C25B C26B 103.9(6)
N3 C25B C26B C27B -166.7(7)
C30B C25B C26B C27B 58.6(9)
C25B C26B C27B C28B -56.9(10)
C26B C27B C28B C29B 54.4(12)
C27B C28B C29B C30B -55.6(13)
C28B C29B C30B C25B 58.1(12)
N3 C25B C30B C29B 169.8(7)
C26B C25B C30B C29B -58.3(9)
C25B N3 C31 C36 90.2(5)
C25A N3 C31 C36 77.8(5)
Zr1 N3 C31 C36 -93.4(4)
C25B N3 C31 C32 -145.5(4)
C25A N3 C31 C32 -158.0(4)
Zr1 N3 C31 C32 30.9(4)
N3 C31 C32 C33 -179.3(3)
C36 C31 C32 C33 -52.8(4)
C31 C32 C33 C34 55.2(5)
C32 C33 C34 C35 -56.0(5)
C33 C34 C35 C36 55.9(6)
N3 C31 C36 C35 176.2(3)
C32 C31 C36 C35 52.2(5)
C34 C35 C36 C31 -54.7(6)
C43 N4 C37 C42 64.7(3)
Zr2 N4 C37 C42 -109.5(2)
C43 N4 C37 C38 -61.8(3)
Zr2 N4 C37 C38 124.0(2)
N4 C37 C38 C39 -178.1(3)
C42 C37 C38 C39 53.3(3)
C37 C38 C39 C40 -53.3(4)
C38 C39 C40 C41 54.1(4)
C39 C40 C41 C42 -56.7(4)
C40 C41 C42 C37 58.5(4)
N4 C37 C42 C41 175.7(3)
C38 C37 C42 C41 -55.9(3)
C37 N4 C43 C48 131.8(3)
Zr2 N4 C43 C48 -56.7(4)
C37 N4 C43 C44 -103.8(3)
Zr2 N4 C43 C44 67.7(4)
N4 C43 C44 C45 -179.6(3)
C48 C43 C44 C45 -55.3(4)
C43 C44 C45 C46 55.6(5)
C44 C45 C46 C47 -55.9(5)
C45 C46 C47 C48 56.1(5)
N4 C43 C48 C47 -179.5(3)
C44 C43 C48 C47 54.8(4)
C46 C47 C48 C43 -55.7(5)
C55 N5 C49 C54 -56.9(4)
Zr2 N5 C49 C54 128.0(2)
C55 N5 C49 C50 69.3(3)
Zr2 N5 C49 C50 -105.8(2)
N5 C49 C50 C51 176.3(2)
C54 C49 C50 C51 -54.8(3)
C49 C50 C51 C52 54.5(3)
C50 C51 C52 C53 -54.6(4)
C51 C52 C53 C54 56.2(4)
C52 C53 C54 C49 -58.0(4)
N5 C49 C54 C53 -175.4(3)
C50 C49 C54 C53 56.5(4)
C49 N5 C55 C56B 139.9(11)
Zr2 N5 C55 C56B -47.1(11)
C49 N5 C55 C60 -124.3(4)
Zr2 N5 C55 C60 48.8(5)
C49 N5 C55 C56 113.2(3)
Zr2 N5 C55 C56 -73.8(4)
C49 N5 C55 C60B -94.2(10)
Zr2 N5 C55 C60B 78.9(10)
N5 C55 C56 C57 179.3(3)
C56B C55 C56 C57 78.1(18)
C60 C55 C56 C57 55.8(5)
C60B C55 C56 C57 33.3(12)
C55 C56 C57 C58 -54.9(6)
C56 C57 C58 C59 54.0(6)
C57 C58 C59 C60 -54.9(6)
N5 C55 C60 C59 -180.0(4)
C56B C55 C60 C59 -65.9(9)
C56 C55 C60 C59 -56.7(5)
C60B C55 C60 C59 84.8(18)
C58 C59 C60 C55 56.8(6)
N5 C55 C56B C57B -178.3(15)
C60 C55 C56B C57B 69.8(17)
C56 C55 C56B C57B -89(2)
C60B C55 C56B C57B 56(2)
C55 C56B C57B C58B -56(3)
C56B C57B C58B C59B 56(3)
C57B C58B C59B C60B -56(3)
N5 C55 C60B C59B 175.7(14)
C56B C55 C60B C59B -56.8(19)
C60 C55 C60B C59B -88(2)
C56 C55 C60B C59B -38(2)
C58B C59B C60B C55 54(2)
C67 N6 C61 C62 -44.4(4)
Zr2 N6 C61 C62 137.8(3)
C67 N6 C61 C66 84.3(4)
Zr2 N6 C61 C66 -93.5(3)
N6 C61 C62 C63 -172.1(3)
C66 C61 C62 C63 55.9(4)
C61 C62 C63 C64 -55.5(5)
C62 C63 C64 C65 54.0(5)
C63 C64 C65 C66 -54.3(5)
C64 C65 C66 C61 57.5(4)
N6 C61 C66 C65 169.5(3)
C62 C61 C66 C65 -58.1(4)
C61 N6 C67 C68 154.8(3)
Zr2 N6 C67 C68 -28.2(4)
C61 N6 C67 C72 -81.5(3)
Zr2 N6 C67 C72 95.5(3)
N6 C67 C68 C69 178.7(3)
C72 C67 C68 C69 52.7(4)
C67 C68 C69 C70 -54.9(4)
C68 C69 C70 C71 56.2(5)
C69 C70 C71 C72 -57.9(5)
C70 C71 C72 C67 57.0(5)
N6 C67 C72 C71 -176.7(3)
C68 C67 C72 C71 -53.4(4)
